data_1567566
loop_
_publ_author_name
'L\"offler, Sascha T.'
'H\"ummer, Julian'
'Scheurer, Andreas'
'Heinemann, Frank W.'
'Meyer, Karsten'

_publ_section_title
;
 Unprecedented pairs of uranium (iv/v) hydroxido and (iv/v/vi) oxido
 complexes supported by a seven-coordinate cyclen-anchored tris-aryloxide
 ligand
;
_journal_name_full 'Chemical Science'
_journal_paper_doi 10.1039/D2SC02736D
_journal_year 2022
_chemical_formula_moiety 'C54 H85 F N4 O3 U, 2(C4 H10 O)'
_chemical_formula_sum 'C62 H105 F N4 O5 U'
_chemical_formula_weight 1243.52
_chemical_properties_physical Air-sensitive,Moisture-sensitive,Oxygen-sensitive
_space_group_crystal_system monoclinic
_space_group_IT_number 14
_space_group_name_Hall '-P 2ybc'
_space_group_name_H-M_alt 'P 1 21/c 1'
_atom_sites_solution_hydrogens geom
_audit_creation_date 2019-07-23
_audit_creation_method
;
Olex2 1.2
(compiled 2018.05.29 svn.r3508 for OlexSys, GUI svn.r5506)
;
_audit_update_record
;
2022-02-08 deposited with the CCDC.	2022-08-03 downloaded from the CCDC.
;
_cell_angle_alpha 90
_cell_angle_beta 100.0630(10)
_cell_angle_gamma 90
_cell_formula_units_Z 4
_cell_length_a 17.1229(7)
_cell_length_b 13.5864(5)
_cell_length_c 27.4309(11)
_cell_measurement_reflns_used 9867
_cell_measurement_temperature 100(2)
_cell_measurement_theta_max 29.57
_cell_measurement_theta_min 2.62
_cell_volume 6283.3(4)
_computing_cell_refinement 'SAINT V8.38A (Bruker AXS, 2016)'
_computing_data_collection 'Bruker APEX3 (Bruker AXS, 2015)'
_computing_data_reduction 'SAINT V8.38A (Bruker AXS, 2016)'
_computing_molecular_graphics 'SHELXTL 6.12 (Bruker AXS, 2002)'
_computing_publication_material 'Olex2 (Dolomanov et al., 2009)'
_computing_structure_refinement 'SHELXL-2018/3 (Sheldrick, 2015)'
_computing_structure_solution 'SHELX XT 2014/5 (Sheldrick, 2015)'
_diffrn_ambient_temperature 100(2)
_diffrn_measured_fraction_theta_full 0.999
_diffrn_measured_fraction_theta_max 0.999
_diffrn_measurement_device_type 'Bruker Kappa ImuS Duo Photon II CPAD'
_diffrn_measurement_method '\f and \w scans'
_diffrn_radiation_monochromator 'Quazar focussing montel optics'
_diffrn_radiation_source 'ImuS high brilliance micro-focus tube'
_diffrn_radiation_type MoK\a
_diffrn_radiation_wavelength 0.71073
_diffrn_reflns_av_R_equivalents 0.0283
_diffrn_reflns_av_unetI/netI 0.0158
_diffrn_reflns_Laue_measured_fraction_full 0.999
_diffrn_reflns_Laue_measured_fraction_max 0.999
_diffrn_reflns_limit_h_max 23
_diffrn_reflns_limit_h_min -23
_diffrn_reflns_limit_k_max 18
_diffrn_reflns_limit_k_min -18
_diffrn_reflns_limit_l_max 38
_diffrn_reflns_limit_l_min -38
_diffrn_reflns_number 143114
_diffrn_reflns_point_group_measured_fraction_full 0.999
_diffrn_reflns_point_group_measured_fraction_max 0.999
_diffrn_reflns_theta_full 25.242
_diffrn_reflns_theta_max 29.598
_diffrn_reflns_theta_min 1.678
_diffrn_standards_number 0
_exptl_absorpt_coefficient_mu 2.634
_exptl_absorpt_correction_T_max 0.7459
_exptl_absorpt_correction_T_min 0.6307
_exptl_absorpt_correction_type multi-scan
_exptl_absorpt_process_details
;
SADABS-2016/2 (Bruker,2016/2) was used for absorption correction.
wR2(int) was 0.0775 before and 0.0448 after correction.
The Ratio of minimum to maximum transmission is 0.8456.
The \l/2 correction factor is Not present.
;
_exptl_crystal_colour yellow
_exptl_crystal_density_diffrn 1.315
_exptl_crystal_description block
_exptl_crystal_F_000 2584
_exptl_crystal_recrystallization_method 'Re-crystallisation from solvent: diethylether, n-pentane'
_exptl_crystal_size_max 0.26
_exptl_crystal_size_mid 0.22
_exptl_crystal_size_min 0.07
_refine_diff_density_max 1.104
_refine_diff_density_min -0.551
_refine_diff_density_rms 0.064
_refine_ls_extinction_method none
_refine_ls_goodness_of_fit_ref 1.047
_refine_ls_hydrogen_treatment constr
_refine_ls_matrix_type full
_refine_ls_number_parameters 760
_refine_ls_number_reflns 17649
_refine_ls_number_restraints 147
_refine_ls_restrained_S_all 1.054
_refine_ls_R_factor_all 0.0230
_refine_ls_R_factor_gt 0.0188
_refine_ls_shift/su_max 0.006
_refine_ls_shift/su_mean 0.000
_refine_ls_structure_factor_coef Fsqd
_refine_ls_weighting_details 'w=1/[\s^2^(Fo^2^)+(0.0181P)^2^+5.0473P] where P=(Fo^2^+2Fc^2^)/3'
_refine_ls_weighting_scheme calc
_refine_ls_wR_factor_gt 0.0433
_refine_ls_wR_factor_ref 0.0451
_reflns_Friedel_coverage 0.000
_reflns_number_gt 15982
_reflns_number_total 17649
_reflns_threshold_expression 'I > 2\s(I)'
_cod_data_source_file d2sc02736d2.cif
_cod_data_source_block jbh1905
_cod_database_code 1567566
_shelx_shelxl_version_number 2018/3
_shelx_space_group_comment
;
The symmetry employed for this shelxl refinement is uniquely defined
by the following loop, which should always be used as a source of
symmetry information in preference to the above space-group names.
They are only intended as comments.
;
_shelx_estimated_absorpt_t_max 0.837
_shelx_estimated_absorpt_t_min 0.548
_olex2_refinement_description
;
1. Fixed Uiso
 At 1.2 times of:
  All C(H) groups, All C(H,H) groups
 At 1.5 times of:
  All C(H,H,H) groups
2. Uiso/Uaniso restraints and constraints
C201 \\sim C202 \\sim O203 \\sim C204 \\sim C205 \\sim C211 \\sim C212 \\sim
O213 \\sim C214 \\sim C215: within 2A with sigma of 0.01 and sigma for terminal
atoms of 0.02
3. Same fragment restrains
{C101, C102, O103, C104, C105} sigma for 1-2: 0.02, 1-3: 0.04
as
{C201, C202, O203, C204, C205}
{C101, C102, O103, C104, C105} sigma for 1-2: 0.02, 1-3: 0.04
as
{C211, C212, O213, C214, C215}
4. Others
 Sof(C21A)=Sof(H21D)=Sof(H21E)=Sof(H21F)=Sof(C22A)=Sof(H22D)=Sof(H22E)=
 Sof(H22F)=Sof(C23A)=Sof(H23D)=Sof(H23E)=Sof(H23F)=1-FVAR(1)
 Sof(C21)=Sof(H21A)=Sof(H21B)=Sof(H21C)=Sof(C22)=Sof(H22A)=Sof(H22B)=Sof(H22C)=
 Sof(C23)=Sof(H23A)=Sof(H23B)=Sof(H23C)=FVAR(1)
 Sof(C211)=Sof(H21G)=Sof(H21H)=Sof(H21I)=Sof(C212)=Sof(H21J)=Sof(H21K)=
 Sof(O213)=Sof(C214)=Sof(H21L)=Sof(H21M)=Sof(C215)=Sof(H21N)=Sof(H21O)=
 Sof(H21P)=1-FVAR(2)
 Sof(C201)=Sof(H20A)=Sof(H20B)=Sof(H20C)=Sof(C202)=Sof(H20D)=Sof(H20E)=
 Sof(O203)=Sof(C204)=Sof(H20F)=Sof(H20G)=Sof(C205)=Sof(H20H)=Sof(H20I)=
 Sof(H20J)=FVAR(2)
5.a Secondary CH2 refined with riding coordinates:
 C1(H1A,H1B), C2(H2A,H2B), C3(H3A,H3B), C4(H4A,H4B), C5(H5A,H5B), C6(H6A,H6B),
 C7(H7A,H7B), C8(H8A,H8B), C9(H9A,H9B), C24(H24A,H24B), C39(H39A,H39B),
 C102(H10D,H10E), C104(H10F,H10G), C202(H20D,H20E), C204(H20F,H20G), C212(H21J,
 H21K), C214(H21L,H21M)
5.b Aromatic/amide H refined with riding coordinates:
 C13(H13), C15(H15), C28(H28), C30(H30), C43(H43), C45(H45)
5.c Idealised Me refined as rotating group:
 C17(H17A,H17B,H17C), C18(H18A,H18B,H18C), C19(H19A,H19B,H19C), C21(H21A,H21B,
 H21C), C22(H22A,H22B,H22C), C23(H23A,H23B,H23C), C21A(H21D,H21E,H21F),
 C22A(H22D,H22E,H22F), C23A(H23D,H23E,H23F), C32(H32A,H32B,H32C), C33(H33A,H33B,
 H33C), C34(H34A,H34B,H34C), C36(H36A,H36B,H36C), C37(H37A,H37B,H37C), C38(H38A,
 H38B,H38C), C47(H47A,H47B,H47C), C48(H48A,H48B,H48C), C49(H49A,H49B,H49C),
 C51(H51A,H51B,H51C), C52(H52A,H52B,H52C), C53(H53A,H53B,H53C), C54(H54A,H54B,
 H54C), C101(H10A,H10B,H10C), C105(H10H,H10I,H10J), C201(H20A,H20B,H20C),
 C205(H20H,H20I,H20J), C211(H21G,H21H,H21I), C215(H21N,H21O,H21P)
;
_olex2_submission_special_instructions 'No special instructions were received'

loop_
_space_group_symop_operation_xyz
'x, y, z'
'-x, y+1/2, -z+1/2'
'-x, -y, -z'
'x, -y-1/2, z-1/2'

loop_
_atom_site_label
_atom_site_type_symbol
_atom_site_fract_x
_atom_site_fract_y
_atom_site_fract_z
_atom_site_U_iso_or_equiv
_atom_site_adp_type
_atom_site_occupancy
_atom_site_site_symmetry_order
_atom_site_calc_flag
_atom_site_refinement_flags_posn
_atom_site_refinement_flags_adp
_atom_site_refinement_flags_occupancy
_atom_site_disorder_assembly
_atom_site_disorder_group
U1 U 0.62521(2) 0.54753(2) 0.28562(2) 0.01201(2) Uani 1 1 d . . . . .
F1 F 0.55372(6) 0.66918(8) 0.25776(4) 0.0271(2) Uani 1 1 d . . . . .
O1 O 0.67815(7) 0.57180(8) 0.22006(4) 0.0160(2) Uani 1 1 d . . . . .
O2 O 0.75068(6) 0.53353(8) 0.32202(4) 0.0158(2) Uani 1 1 d . . . . .
O3 O 0.62302(6) 0.62916(8) 0.35447(4) 0.0190(2) Uani 1 1 d . . . . .
N1 N 0.65046(8) 0.37139(9) 0.23994(5) 0.0156(2) Uani 1 1 d . . . . .
N2 N 0.64453(7) 0.38391(9) 0.34727(5) 0.0147(2) Uani 1 1 d . . . . .
N3 N 0.49407(7) 0.49910(9) 0.32299(5) 0.0143(2) Uani 1 1 d . . . . .
N4 N 0.49970(8) 0.48109(10) 0.21343(5) 0.0168(2) Uani 1 1 d . . . . .
C1 C 0.64236(10) 0.28440(11) 0.27125(6) 0.0182(3) Uani 1 1 d . . . . .
H1A H 0.667113 0.226772 0.257932 0.022 Uiso 1 1 calc R . . . .
H1B H 0.585356 0.269669 0.269687 0.022 Uiso 1 1 calc R . . . .
C2 C 0.68084(10) 0.30010(11) 0.32494(6) 0.0175(3) Uani 1 1 d . . . . .
H2A H 0.675036 0.239580 0.344085 0.021 Uiso 1 1 calc R . . . .
H2B H 0.738213 0.312739 0.326728 0.021 Uiso 1 1 calc R . . . .
C3 C 0.56768(9) 0.35227(11) 0.35993(6) 0.0174(3) Uani 1 1 d . . . . .
H3A H 0.577785 0.311380 0.390255 0.021 Uiso 1 1 calc R . . . .
H3B H 0.539223 0.311080 0.332738 0.021 Uiso 1 1 calc R . . . .
C4 C 0.51567(9) 0.43859(11) 0.36835(6) 0.0162(3) Uani 1 1 d . . . . .
H4A H 0.466729 0.413824 0.378746 0.019 Uiso 1 1 calc R . . . .
H4B H 0.544105 0.480148 0.395401 0.019 Uiso 1 1 calc R . . . .
C5 C 0.43496(9) 0.44573(11) 0.28617(6) 0.0176(3) Uani 1 1 d . . . . .
H5A H 0.382823 0.447379 0.297062 0.021 Uiso 1 1 calc R . . . .
H5B H 0.451270 0.375987 0.284979 0.021 Uiso 1 1 calc R . . . .
C6 C 0.42635(9) 0.48951(12) 0.23462(6) 0.0191(3) Uani 1 1 d . . . . .
H6A H 0.382689 0.455516 0.212575 0.023 Uiso 1 1 calc R . . . .
H6B H 0.411830 0.559853 0.236023 0.023 Uiso 1 1 calc R . . . .
C7 C 0.51012(10) 0.37841(11) 0.19677(6) 0.0186(3) Uani 1 1 d . . . . .
H7A H 0.475521 0.367250 0.164360 0.022 Uiso 1 1 calc R . . . .
H7B H 0.494162 0.331647 0.220907 0.022 Uiso 1 1 calc R . . . .
C8 C 0.59571(9) 0.35986(12) 0.19207(6) 0.0182(3) Uani 1 1 d . . . . .
H8A H 0.600711 0.292316 0.179436 0.022 Uiso 1 1 calc R . . . .
H8B H 0.611190 0.406480 0.167704 0.022 Uiso 1 1 calc R . . . .
C9 C 0.73409(9) 0.37437(11) 0.23074(6) 0.0173(3) Uani 1 1 d . . . . .
H9A H 0.749113 0.307005 0.222170 0.021 Uiso 1 1 calc R . . . .
H9B H 0.769019 0.392807 0.262081 0.021 Uiso 1 1 calc R . . . .
C10 C 0.75097(9) 0.44333(11) 0.19075(6) 0.0158(3) Uani 1 1 d . . . . .
C11 C 0.72575(9) 0.54231(11) 0.18888(5) 0.0149(3) Uani 1 1 d . . . . .
C12 C 0.75216(9) 0.60814(11) 0.15554(6) 0.0164(3) Uani 1 1 d . . . . .
C13 C 0.80284(10) 0.57146(12) 0.12516(6) 0.0189(3) Uani 1 1 d . . . . .
H13 H 0.821125 0.615571 0.102740 0.023 Uiso 1 1 calc R . . . .
C14 C 0.82823(10) 0.47375(12) 0.12578(6) 0.0182(3) Uani 1 1 d . . . . .
C15 C 0.80063(9) 0.41069(11) 0.15906(6) 0.0174(3) Uani 1 1 d . . . . .
H15 H 0.816183 0.343496 0.160132 0.021 Uiso 1 1 calc R . . . .
C16 C 0.72866(10) 0.71724(11) 0.15440(6) 0.0194(3) Uani 1 1 d . . . . .
C17 C 0.76096(11) 0.76601(12) 0.20448(7) 0.0246(3) Uani 1 1 d . . . . .
H17A H 0.746703 0.835937 0.203036 0.037 Uiso 1 1 calc GR . . . .
H17B H 0.818828 0.759377 0.211671 0.037 Uiso 1 1 calc GR . . . .
H17C H 0.737944 0.733789 0.230627 0.037 Uiso 1 1 calc GR . . . .
C18 C 0.63798(11) 0.72769(13) 0.14328(7) 0.0278(4) Uani 1 1 d . . . . .
H18A H 0.616756 0.690776 0.113179 0.042 Uiso 1 1 calc GR . . . .
H18B H 0.623846 0.797333 0.138432 0.042 Uiso 1 1 calc GR . . . .
H18C H 0.615480 0.701615 0.171128 0.042 Uiso 1 1 calc GR . . . .
C19 C 0.76213(14) 0.77494(14) 0.11469(8) 0.0346(5) Uani 1 1 d . . . . .
H19A H 0.741122 0.747526 0.081981 0.052 Uiso 1 1 calc GR . . . .
H19B H 0.820122 0.769989 0.120967 0.052 Uiso 1 1 calc GR . . . .
H19C H 0.746559 0.844218 0.115723 0.052 Uiso 1 1 calc GR . . . .
C20 C 0.88586(11) 0.43834(13) 0.09291(7) 0.0243(3) Uani 1 1 d . . . . .
C21 C 0.8635(3) 0.4779(3) 0.04110(13) 0.0433(11) Uani 0.606(4) 1 d . . P A 1
H21A H 0.901711 0.454616 0.020932 0.065 Uiso 0.606(4) 1 calc GR . P A 1
H21B H 0.863933 0.549964 0.041996 0.065 Uiso 0.606(4) 1 calc GR . P A 1
H21C H 0.810275 0.454719 0.026623 0.065 Uiso 0.606(4) 1 calc GR . P A 1
C22 C 0.8947(3) 0.3290(3) 0.09222(17) 0.0445(12) Uani 0.606(4) 1 d . . P A 1
H22A H 0.842630 0.298601 0.081512 0.067 Uiso 0.606(4) 1 calc GR . P A 1
H22B H 0.917257 0.305706 0.125533 0.067 Uiso 0.606(4) 1 calc GR . P A 1
H22C H 0.930075 0.310853 0.069181 0.067 Uiso 0.606(4) 1 calc GR . P A 1
C23 C 0.9677(2) 0.4843(4) 0.11637(18) 0.0533(13) Uani 0.606(4) 1 d . . P A 1
H23A H 0.983826 0.459278 0.150137 0.080 Uiso 0.606(4) 1 calc GR . P A 1
H23B H 0.962858 0.556154 0.117268 0.080 Uiso 0.606(4) 1 calc GR . P A 1
H23C H 1.007733 0.466341 0.096393 0.080 Uiso 0.606(4) 1 calc GR . P A 1
C21A C 0.9170(4) 0.5165(4) 0.0617(2) 0.0403(16) Uani 0.394(4) 1 d . . P A 2
H21D H 0.947027 0.565690 0.083492 0.061 Uiso 0.394(4) 1 calc GR . P A 2
H21E H 0.872351 0.548435 0.040361 0.061 Uiso 0.394(4) 1 calc GR . P A 2
H21F H 0.951712 0.485740 0.041257 0.061 Uiso 0.394(4) 1 calc GR . P A 2
C22A C 0.8360(5) 0.3643(6) 0.0529(3) 0.070(3) Uani 0.394(4) 1 d . . P A 2
H22D H 0.869827 0.341279 0.029873 0.106 Uiso 0.394(4) 1 calc GR . P A 2
H22E H 0.789925 0.398967 0.034407 0.106 Uiso 0.394(4) 1 calc GR . P A 2
H22F H 0.817886 0.307760 0.070130 0.106 Uiso 0.394(4) 1 calc GR . P A 2
C23A C 0.9544(4) 0.3814(7) 0.1205(3) 0.067(3) Uani 0.394(4) 1 d . . P A 2
H23D H 0.989881 0.362265 0.097732 0.100 Uiso 0.394(4) 1 calc GR . P A 2
H23E H 0.934722 0.322238 0.134859 0.100 Uiso 0.394(4) 1 calc GR . P A 2
H23F H 0.983425 0.422386 0.147040 0.100 Uiso 0.394(4) 1 calc GR . P A 2
C24 C 0.69695(9) 0.41617(12) 0.39416(6) 0.0164(3) Uani 1 1 d . . . . .
H24A H 0.692248 0.367493 0.420346 0.020 Uiso 1 1 calc R . . . .
H24B H 0.676864 0.479809 0.404480 0.020 Uiso 1 1 calc R . . . .
C25 C 0.78342(9) 0.42809(11) 0.39133(5) 0.0154(3) Uani 1 1 d . . . . .
C26 C 0.80718(9) 0.49253(11) 0.35625(5) 0.0144(3) Uani 1 1 d . . . . .
C27 C 0.88931(9) 0.51033(12) 0.35832(6) 0.0156(3) Uani 1 1 d . . . . .
C28 C 0.94275(9) 0.45642(12) 0.39269(6) 0.0191(3) Uani 1 1 d . . . . .
H28 H 0.997835 0.466825 0.393535 0.023 Uiso 1 1 calc R . . . .
C29 C 0.92036(10) 0.38851(13) 0.42573(6) 0.0200(3) Uani 1 1 d . . . . .
C30 C 0.83935(9) 0.37719(12) 0.42488(6) 0.0179(3) Uani 1 1 d . . . . .
H30 H 0.821808 0.333578 0.447798 0.021 Uiso 1 1 calc R . . . .
C31 C 0.91983(9) 0.58680(12) 0.32490(6) 0.0184(3) Uani 1 1 d . . . . .
C32 C 0.88536(10) 0.68823(13) 0.33394(7) 0.0251(3) Uani 1 1 d . . . . .
H32A H 0.903216 0.707583 0.368512 0.038 Uiso 1 1 calc GR . . . .
H32B H 0.827303 0.684944 0.327052 0.038 Uiso 1 1 calc GR . . . .
H32C H 0.903585 0.736862 0.312044 0.038 Uiso 1 1 calc GR . . . .
C33 C 0.89501(10) 0.55807(14) 0.27031(6) 0.0251(4) Uani 1 1 d . . . . .
H33A H 0.916223 0.606185 0.249419 0.038 Uiso 1 1 calc GR . . . .
H33B H 0.836998 0.557059 0.261768 0.038 Uiso 1 1 calc GR . . . .
H33C H 0.915947 0.492617 0.264866 0.038 Uiso 1 1 calc GR . . . .
C34 C 1.01047(10) 0.59589(14) 0.33527(7) 0.0243(3) Uani 1 1 d . . . . .
H34A H 1.034148 0.532848 0.328398 0.036 Uiso 1 1 calc GR . . . .
H34B H 1.028283 0.613626 0.370066 0.036 Uiso 1 1 calc GR . . . .
H34C H 1.026903 0.647023 0.313975 0.036 Uiso 1 1 calc GR . . . .
C35 C 0.98012(11) 0.32718(15) 0.46158(7) 0.0291(4) Uani 1 1 d . . . . .
C36 C 1.06503(13) 0.3423(3) 0.45291(10) 0.0652(10) Uani 1 1 d . . . . .
H36A H 1.100672 0.297706 0.474380 0.098 Uiso 1 1 calc GR . . . .
H36B H 1.081130 0.410544 0.460594 0.098 Uiso 1 1 calc GR . . . .
H36C H 1.067753 0.328265 0.418205 0.098 Uiso 1 1 calc GR . . . .
C37 C 0.95945(16) 0.21804(18) 0.45468(9) 0.0511(6) Uani 1 1 d . . . . .
H37A H 0.905931 0.206649 0.461585 0.077 Uiso 1 1 calc GR . . . .
H37B H 0.997673 0.178875 0.477506 0.077 Uiso 1 1 calc GR . . . .
H37C H 0.961504 0.198629 0.420516 0.077 Uiso 1 1 calc GR . . . .
C38 C 0.97657(13) 0.35678(18) 0.51515(7) 0.0375(5) Uani 1 1 d . . . . .
H38A H 0.922392 0.347964 0.521430 0.056 Uiso 1 1 calc GR . . . .
H38B H 0.992089 0.425946 0.520269 0.056 Uiso 1 1 calc GR . . . .
H38C H 1.012955 0.315327 0.537950 0.056 Uiso 1 1 calc GR . . . .
C39 C 0.45486(9) 0.59098(12) 0.33642(6) 0.0169(3) Uani 1 1 d . . . . .
H39A H 0.403006 0.572348 0.344956 0.020 Uiso 1 1 calc R . . . .
H39B H 0.443831 0.632895 0.306478 0.020 Uiso 1 1 calc R . . . .
C40 C 0.49821(9) 0.65327(11) 0.37827(5) 0.0141(3) Uani 1 1 d . . . . .
C41 C 0.57896(9) 0.67674(11) 0.38268(5) 0.0141(3) Uani 1 1 d . . . . .
C42 C 0.61223(9) 0.74963(11) 0.41749(5) 0.0152(3) Uani 1 1 d . . . . .
C43 C 0.56225(10) 0.79270(12) 0.44656(6) 0.0188(3) Uani 1 1 d . . . . .
H43 H 0.583679 0.842605 0.469267 0.023 Uiso 1 1 calc R . . . .
C44 C 0.48263(10) 0.76699(11) 0.44434(6) 0.0180(3) Uani 1 1 d . . . . .
C45 C 0.45204(9) 0.69593(11) 0.40971(5) 0.0156(3) Uani 1 1 d . . . . .
H45 H 0.398348 0.675977 0.407430 0.019 Uiso 1 1 calc R . . . .
C46 C 0.69918(9) 0.78134(12) 0.42143(6) 0.0177(3) Uani 1 1 d . . . . .
C47 C 0.71193(10) 0.82666(13) 0.37197(6) 0.0217(3) Uani 1 1 d . . . . .
H47A H 0.680695 0.887212 0.365689 0.033 Uiso 1 1 calc GR . . . .
H47B H 0.694947 0.779689 0.345090 0.033 Uiso 1 1 calc GR . . . .
H47C H 0.768279 0.841915 0.373639 0.033 Uiso 1 1 calc GR . . . .
C48 C 0.75499(10) 0.69322(13) 0.43441(7) 0.0243(3) Uani 1 1 d . . . . .
H48A H 0.810101 0.715052 0.436947 0.036 Uiso 1 1 calc GR . . . .
H48B H 0.743313 0.643153 0.408439 0.036 Uiso 1 1 calc GR . . . .
H48C H 0.747194 0.665188 0.466124 0.036 Uiso 1 1 calc GR . . . .
C49 C 0.72295(11) 0.85993(15) 0.46157(7) 0.0310(4) Uani 1 1 d . . . . .
H49A H 0.778855 0.877382 0.463110 0.047 Uiso 1 1 calc GR . . . .
H49B H 0.715201 0.833903 0.493707 0.047 Uiso 1 1 calc GR . . . .
H49C H 0.689939 0.918612 0.453505 0.047 Uiso 1 1 calc GR . . . .
C50 C 0.43090(11) 0.81862(13) 0.47693(6) 0.0236(3) Uani 1 1 d . . . . .
C51 C 0.47626(15) 0.8278(2) 0.52994(8) 0.0468(6) Uani 1 1 d . . . . .
H51A H 0.523367 0.868866 0.530180 0.070 Uiso 1 1 calc GR . . . .
H51B H 0.492535 0.762235 0.542792 0.070 Uiso 1 1 calc GR . . . .
H51C H 0.441962 0.858085 0.550828 0.070 Uiso 1 1 calc GR . . . .
C52 C 0.40928(18) 0.92059(19) 0.45628(9) 0.0519(7) Uani 1 1 d . . . . .
H52A H 0.373674 0.914761 0.424305 0.078 Uiso 1 1 calc GR . . . .
H52B H 0.457578 0.955560 0.451786 0.078 Uiso 1 1 calc GR . . . .
H52C H 0.382639 0.957277 0.479411 0.078 Uiso 1 1 calc GR . . . .
C53 C 0.35635(17) 0.7602(2) 0.48025(13) 0.0754(12) Uani 1 1 d . . . . .
H53A H 0.327967 0.791571 0.504192 0.113 Uiso 1 1 calc GR . . . .
H53B H 0.370916 0.692895 0.491039 0.113 Uiso 1 1 calc GR . . . .
H53C H 0.322075 0.758491 0.447674 0.113 Uiso 1 1 calc GR . . . .
C54 C 0.49205(10) 0.54660(12) 0.16965(6) 0.0214(3) Uani 1 1 d . . . . .
H54A H 0.444394 0.528776 0.146004 0.032 Uiso 1 1 calc GR . . . .
H54B H 0.538856 0.539281 0.153881 0.032 Uiso 1 1 calc GR . . . .
H54C H 0.487851 0.615078 0.180123 0.032 Uiso 1 1 calc GR . . . .
C101 C 0.22455(12) 0.61017(18) 0.34631(8) 0.0390(5) Uani 1 1 d D . . . .
H10A H 0.261051 0.666304 0.350586 0.059 Uiso 1 1 calc GR . . . .
H10B H 0.171569 0.632536 0.330867 0.059 Uiso 1 1 calc GR . . . .
H10C H 0.243512 0.560794 0.325084 0.059 Uiso 1 1 calc GR . . . .
C102 C 0.22075(10) 0.56563(14) 0.39584(7) 0.0274(4) Uani 1 1 d D . . . .
H10D H 0.203609 0.615669 0.417990 0.033 Uiso 1 1 calc R . . . .
H10E H 0.182084 0.510795 0.392078 0.033 Uiso 1 1 calc R . . . .
O103 O 0.29759(7) 0.53033(9) 0.41624(5) 0.0221(2) Uani 1 1 d D . . . .
C104 C 0.30119(11) 0.49045(13) 0.46444(6) 0.0260(4) Uani 1 1 d D . . . .
H10F H 0.263259 0.435192 0.463478 0.031 Uiso 1 1 calc R . . . .
H10G H 0.286982 0.541465 0.487137 0.031 Uiso 1 1 calc R . . . .
C105 C 0.38427(13) 0.45470(16) 0.48241(8) 0.0353(4) Uani 1 1 d D . . . .
H10H H 0.396980 0.402232 0.460553 0.053 Uiso 1 1 calc GR . . . .
H10I H 0.388469 0.429168 0.516178 0.053 Uiso 1 1 calc GR . . . .
H10J H 0.421541 0.509369 0.482202 0.053 Uiso 1 1 calc GR . . . .
C201 C -0.0007(3) 0.7711(4) 0.1995(2) 0.0575(14) Uani 0.596(7) 1 d D U P B 1
H20A H -0.031835 0.727639 0.174939 0.086 Uiso 0.596(7) 1 calc GR . P B 1
H20B H -0.011532 0.839848 0.189769 0.086 Uiso 0.596(7) 1 calc GR . P B 1
H20C H -0.015449 0.759578 0.231970 0.086 Uiso 0.596(7) 1 calc GR . P B 1
C202 C 0.0819(5) 0.7510(7) 0.2021(4) 0.075(2) Uani 0.596(7) 1 d D U P B 1
H20D H 0.113872 0.785648 0.230511 0.090 Uiso 0.596(7) 1 calc R . P B 1
H20E H 0.099866 0.771960 0.171299 0.090 Uiso 0.596(7) 1 calc R . P B 1
O203 O 0.0887(3) 0.6464(3) 0.20829(18) 0.0664(11) Uani 0.596(7) 1 d D U P B 1
C204 C 0.1618(4) 0.6054(6) 0.2011(3) 0.0879(19) Uani 0.596(7) 1 d D U P B 1
H20F H 0.206378 0.638974 0.222541 0.105 Uiso 0.596(7) 1 calc R . P B 1
H20G H 0.168414 0.613477 0.166194 0.105 Uiso 0.596(7) 1 calc R . P B 1
C205 C 0.1611(5) 0.4929(6) 0.2147(4) 0.085(3) Uani 0.596(7) 1 d D U P B 1
H20H H 0.145788 0.485241 0.247271 0.127 Uiso 0.596(7) 1 calc GR . P B 1
H20I H 0.214179 0.465189 0.215513 0.127 Uiso 0.596(7) 1 calc GR . P B 1
H20J H 0.122982 0.458207 0.189758 0.127 Uiso 0.596(7) 1 calc GR . P B 1
C211 C 0.0325(6) 0.7959(6) 0.2274(4) 0.080(3) Uani 0.404(7) 1 d D U P B 2
H21G H -0.005486 0.753994 0.240539 0.120 Uiso 0.404(7) 1 calc GR . P B 2
H21H H 0.004858 0.852950 0.210668 0.120 Uiso 0.404(7) 1 calc GR . P B 2
H21I H 0.073549 0.818303 0.254584 0.120 Uiso 0.404(7) 1 calc GR . P B 2
C212 C 0.0685(9) 0.7410(11) 0.1928(5) 0.070(3) Uani 0.404(7) 1 d D U P B 2
H21J H 0.095307 0.786301 0.172795 0.083 Uiso 0.404(7) 1 calc R . P B 2
H21K H 0.027423 0.704097 0.170176 0.083 Uiso 0.404(7) 1 calc R . P B 2
O213 O 0.1256(5) 0.6732(5) 0.2195(2) 0.0710(17) Uani 0.404(7) 1 d D U P B 2
C214 C 0.1358(8) 0.6041(9) 0.1838(4) 0.095(3) Uani 0.404(7) 1 d D U P B 2
H21L H 0.159562 0.635439 0.157248 0.114 Uiso 0.404(7) 1 calc R . P B 2
H21M H 0.083990 0.575426 0.168772 0.114 Uiso 0.404(7) 1 calc R . P B 2
C215 C 0.1910(9) 0.5235(11) 0.2095(7) 0.108(4) Uani 0.404(7) 1 d D U P B 2
H21N H 0.241888 0.552828 0.224368 0.162 Uiso 0.404(7) 1 calc GR . P B 2
H21O H 0.199689 0.473781 0.185152 0.162 Uiso 0.404(7) 1 calc GR . P B 2
H21P H 0.166579 0.492592 0.235417 0.162 Uiso 0.404(7) 1 calc GR . P B 2

loop_
_atom_site_aniso_label
_atom_site_aniso_U_11
_atom_site_aniso_U_22
_atom_site_aniso_U_33
_atom_site_aniso_U_23
_atom_site_aniso_U_13
_atom_site_aniso_U_12
U1 0.01179(3) 0.01090(3) 0.01245(3) -0.00032(2) -0.00037(2) -0.00030(2)
F1 0.0245(5) 0.0268(5) 0.0301(5) -0.0098(4) 0.0050(4) -0.0015(4)
O1 0.0197(5) 0.0131(5) 0.0155(5) 0.0004(4) 0.0040(4) 0.0029(4)
O2 0.0141(5) 0.0161(5) 0.0162(5) 0.0045(4) -0.0004(4) 0.0007(4)
O3 0.0140(5) 0.0215(6) 0.0212(5) -0.0090(4) 0.0025(4) -0.0028(4)
N1 0.0198(6) 0.0118(6) 0.0146(6) 0.0005(4) 0.0012(5) -0.0007(5)
N2 0.0144(6) 0.0129(6) 0.0164(6) -0.0004(4) 0.0015(5) -0.0024(4)
N3 0.0128(6) 0.0141(6) 0.0148(6) -0.0024(4) -0.0009(4) -0.0020(4)
N4 0.0192(6) 0.0142(6) 0.0154(6) -0.0024(5) -0.0010(5) -0.0014(5)
C1 0.0249(8) 0.0119(7) 0.0179(7) 0.0012(5) 0.0035(6) -0.0020(6)
C2 0.0223(7) 0.0116(7) 0.0184(7) 0.0021(5) 0.0032(6) 0.0006(6)
C3 0.0177(7) 0.0150(7) 0.0190(7) 0.0015(5) 0.0019(5) -0.0034(6)
C4 0.0145(7) 0.0173(7) 0.0163(7) 0.0005(5) 0.0013(5) -0.0033(5)
C5 0.0151(7) 0.0177(7) 0.0187(7) -0.0038(6) -0.0004(5) -0.0046(6)
C6 0.0165(7) 0.0198(7) 0.0188(7) -0.0040(6) -0.0031(6) -0.0019(6)
C7 0.0221(8) 0.0149(7) 0.0174(7) -0.0044(5) -0.0006(6) -0.0039(6)
C8 0.0236(8) 0.0143(7) 0.0154(7) -0.0038(5) 0.0001(6) -0.0019(6)
C9 0.0218(7) 0.0113(7) 0.0190(7) 0.0016(5) 0.0047(6) 0.0025(5)
C10 0.0187(7) 0.0123(7) 0.0158(6) 0.0006(5) 0.0015(5) 0.0010(5)
C11 0.0162(7) 0.0146(7) 0.0132(6) -0.0001(5) 0.0004(5) 0.0015(5)
C12 0.0203(7) 0.0130(7) 0.0151(7) 0.0014(5) 0.0014(5) 0.0030(5)
C13 0.0226(8) 0.0167(7) 0.0177(7) 0.0035(5) 0.0043(6) 0.0018(6)
C14 0.0189(7) 0.0171(7) 0.0189(7) -0.0004(5) 0.0045(6) 0.0028(6)
C15 0.0193(7) 0.0133(7) 0.0196(7) 0.0001(5) 0.0029(6) 0.0032(5)
C16 0.0264(8) 0.0122(7) 0.0198(7) 0.0030(5) 0.0048(6) 0.0045(6)
C17 0.0305(9) 0.0142(7) 0.0280(9) -0.0010(6) 0.0021(7) -0.0001(6)
C18 0.0288(9) 0.0195(8) 0.0315(9) 0.0022(7) -0.0041(7) 0.0096(7)
C19 0.0579(13) 0.0173(8) 0.0337(10) 0.0093(7) 0.0223(9) 0.0094(8)
C20 0.0244(8) 0.0212(8) 0.0304(9) 0.0040(6) 0.0133(7) 0.0057(6)
C21 0.058(3) 0.052(2) 0.0255(17) 0.0092(15) 0.0218(17) 0.028(2)
C22 0.062(3) 0.0232(16) 0.061(3) 0.0054(16) 0.046(2) 0.0138(16)
C23 0.0247(18) 0.076(3) 0.063(3) -0.019(2) 0.0174(18) -0.0027(18)
C21A 0.045(4) 0.037(3) 0.047(3) 0.010(2) 0.030(3) 0.012(3)
C22A 0.064(5) 0.075(5) 0.086(6) -0.058(5) 0.051(4) -0.027(4)
C23A 0.051(4) 0.090(6) 0.070(5) 0.048(4) 0.040(4) 0.048(4)
C24 0.0154(7) 0.0191(7) 0.0143(7) 0.0013(5) 0.0013(5) -0.0021(5)
C25 0.0144(7) 0.0160(7) 0.0152(7) 0.0005(5) 0.0011(5) 0.0003(5)
C26 0.0131(6) 0.0144(7) 0.0148(7) 0.0010(5) -0.0001(5) 0.0014(5)
C27 0.0139(7) 0.0181(7) 0.0144(6) 0.0007(5) 0.0014(5) 0.0004(5)
C28 0.0137(7) 0.0269(8) 0.0161(7) 0.0023(6) 0.0010(5) 0.0029(6)
C29 0.0179(7) 0.0263(8) 0.0152(7) 0.0046(6) 0.0009(6) 0.0058(6)
C30 0.0196(7) 0.0190(7) 0.0148(7) 0.0035(5) 0.0021(5) 0.0017(6)
C31 0.0147(7) 0.0221(8) 0.0178(7) 0.0040(6) 0.0008(5) -0.0021(6)
C32 0.0213(8) 0.0201(8) 0.0342(9) 0.0050(7) 0.0054(7) -0.0026(6)
C33 0.0219(8) 0.0352(10) 0.0171(7) 0.0059(7) 0.0007(6) -0.0053(7)
C34 0.0146(7) 0.0340(10) 0.0236(8) 0.0061(7) 0.0014(6) -0.0041(6)
C35 0.0206(8) 0.0437(11) 0.0226(8) 0.0158(8) 0.0027(7) 0.0108(7)
C36 0.0222(10) 0.120(3) 0.0555(15) 0.0576(17) 0.0114(10) 0.0290(13)
C37 0.0624(16) 0.0394(13) 0.0469(13) 0.0110(10) -0.0037(12) 0.0289(12)
C38 0.0384(11) 0.0496(13) 0.0211(9) 0.0136(8) -0.0046(8) 0.0005(9)
C39 0.0129(6) 0.0188(7) 0.0179(7) -0.0049(6) -0.0002(5) 0.0012(5)
C40 0.0146(6) 0.0136(7) 0.0135(6) 0.0000(5) 0.0002(5) -0.0010(5)
C41 0.0153(7) 0.0136(7) 0.0126(6) 0.0000(5) 0.0001(5) 0.0001(5)
C42 0.0170(7) 0.0135(7) 0.0142(6) 0.0006(5) 0.0003(5) -0.0027(5)
C43 0.0236(8) 0.0159(7) 0.0163(7) -0.0030(5) 0.0020(6) -0.0048(6)
C44 0.0227(8) 0.0144(7) 0.0177(7) -0.0019(5) 0.0059(6) -0.0021(6)
C45 0.0161(7) 0.0150(7) 0.0158(7) 0.0006(5) 0.0028(5) -0.0013(5)
C46 0.0172(7) 0.0197(7) 0.0151(7) -0.0009(5) -0.0004(5) -0.0058(6)
C47 0.0194(7) 0.0227(8) 0.0227(8) 0.0055(6) 0.0026(6) -0.0035(6)
C48 0.0170(7) 0.0279(9) 0.0252(8) 0.0062(7) -0.0037(6) -0.0042(6)
C49 0.0275(9) 0.0367(10) 0.0284(9) -0.0136(8) 0.0035(7) -0.0157(8)
C50 0.0268(8) 0.0215(8) 0.0247(8) -0.0094(6) 0.0107(7) -0.0058(6)
C51 0.0523(14) 0.0666(16) 0.0249(10) -0.0112(10) 0.0159(10) 0.0053(12)
C52 0.0737(18) 0.0475(14) 0.0412(13) 0.0079(10) 0.0283(12) 0.0348(13)
C53 0.0623(17) 0.0719(19) 0.111(3) -0.0668(19) 0.0691(18) -0.0428(15)
C54 0.0249(8) 0.0198(8) 0.0171(7) 0.0002(6) -0.0031(6) -0.0007(6)
C101 0.0200(9) 0.0496(13) 0.0452(12) 0.0191(10) -0.0007(8) 0.0026(8)
C102 0.0178(8) 0.0254(9) 0.0395(10) 0.0043(7) 0.0063(7) 0.0006(6)
O103 0.0192(6) 0.0224(6) 0.0246(6) 0.0051(5) 0.0033(5) -0.0006(4)
C104 0.0345(10) 0.0220(8) 0.0222(8) -0.0006(6) 0.0073(7) -0.0052(7)
C105 0.0381(11) 0.0371(11) 0.0284(9) 0.0113(8) -0.0003(8) 0.0002(9)
C201 0.055(3) 0.050(3) 0.066(3) 0.018(2) 0.005(2) -0.012(2)
C202 0.062(4) 0.082(4) 0.074(4) 0.032(3) -0.010(3) -0.011(3)
O203 0.053(2) 0.083(3) 0.066(2) 0.006(2) 0.0175(19) -0.0014(19)
C204 0.052(3) 0.131(4) 0.076(4) 0.004(4) 0.000(3) 0.000(3)
C205 0.077(5) 0.092(5) 0.074(4) -0.012(4) -0.015(4) 0.013(4)
C211 0.084(6) 0.067(5) 0.079(6) 0.032(4) -0.017(5) -0.033(4)
C212 0.070(5) 0.073(4) 0.058(5) 0.020(4) -0.008(4) -0.015(4)
O213 0.074(4) 0.064(3) 0.063(3) 0.012(2) -0.021(3) 0.000(3)
C214 0.088(5) 0.116(5) 0.075(5) -0.008(4) -0.009(4) -0.002(5)
C215 0.089(8) 0.126(9) 0.105(7) -0.051(7) 0.006(7) 0.030(7)

loop_
_atom_type_symbol
_atom_type_description
_atom_type_scat_dispersion_real
_atom_type_scat_dispersion_imag
_atom_type_scat_source
C C 0.0033 0.0016 'International Tables Vol C Tables 4.2.6.8 and 6.1.1.4'
H H 0.0000 0.0000 'International Tables Vol C Tables 4.2.6.8 and 6.1.1.4'
F F 0.0171 0.0103 'International Tables Vol C Tables 4.2.6.8 and 6.1.1.4'
N N 0.0061 0.0033 'International Tables Vol C Tables 4.2.6.8 and 6.1.1.4'
O O 0.0106 0.0060 'International Tables Vol C Tables 4.2.6.8 and 6.1.1.4'
U U -9.6767 9.6646 'International Tables Vol C Tables 4.2.6.8 and 6.1.1.4'

loop_
_geom_angle_atom_site_label_1
_geom_angle_atom_site_label_2
_geom_angle_atom_site_label_3
_geom_angle
_geom_angle_site_symmetry_1
_geom_angle_site_symmetry_3
_geom_angle_publ_flag
F1 U1 O1 83.20(4) . . ?
F1 U1 O2 133.15(4) . . ?
F1 U1 O3 79.66(4) . . ?
F1 U1 N1 129.56(4) . . ?
F1 U1 N2 147.55(4) . . ?
F1 U1 N3 82.01(4) . . ?
F1 U1 N4 70.93(4) . . ?
O1 U1 O2 82.77(4) . . ?
O1 U1 O3 134.94(4) . . ?
O1 U1 N1 68.69(4) . . ?
O1 U1 N2 127.02(4) . . ?
O1 U1 N3 147.42(4) . . ?
O1 U1 N4 81.01(4) . . ?
O2 U1 N1 85.06(4) . . ?
O2 U1 N2 69.73(4) . . ?
O2 U1 N3 127.74(4) . . ?
O2 U1 N4 148.69(4) . . ?
O3 U1 O2 79.43(4) . . ?
O3 U1 N1 148.51(4) . . ?
O3 U1 N2 84.18(4) . . ?
O3 U1 N3 69.95(4) . . ?
O3 U1 N4 130.06(4) . . ?
N1 U1 N2 64.70(4) . . ?
N1 U1 N4 64.12(4) . . ?
N2 U1 N4 99.63(4) . . ?
N3 U1 N1 99.59(4) . . ?
N3 U1 N2 66.01(4) . . ?
N3 U1 N4 66.75(4) . . ?
C11 O1 U1 150.33(9) . . ?
C26 O2 U1 150.84(10) . . ?
C41 O3 U1 146.88(9) . . ?
C1 N1 U1 112.90(9) . . ?
C1 N1 C8 108.69(12) . . ?
C1 N1 C9 107.96(12) . . ?
C8 N1 U1 111.56(9) . . ?
C8 N1 C9 109.20(12) . . ?
C9 N1 U1 106.40(8) . . ?
C2 N2 U1 112.18(9) . . ?
C2 N2 C3 109.16(12) . . ?
C2 N2 C24 110.37(12) . . ?
C3 N2 U1 111.02(9) . . ?
C3 N2 C24 107.86(12) . . ?
C24 N2 U1 106.15(8) . . ?
C4 N3 U1 110.53(9) . . ?
C4 N3 C5 109.86(12) . . ?
C4 N3 C39 108.25(12) . . ?
C5 N3 U1 111.86(9) . . ?
C5 N3 C39 107.03(11) . . ?
C39 N3 U1 109.18(9) . . ?
C6 N4 U1 107.23(9) . . ?
C6 N4 C7 110.43(12) . . ?
C6 N4 C54 108.15(13) . . ?
C7 N4 U1 113.60(9) . . ?
C54 N4 U1 109.09(9) . . ?
C54 N4 C7 108.21(12) . . ?
N1 C1 H1A 109.1 . . ?
N1 C1 H1B 109.1 . . ?
N1 C1 C2 112.41(12) . . ?
H1A C1 H1B 107.9 . . ?
C2 C1 H1A 109.1 . . ?
C2 C1 H1B 109.1 . . ?
N2 C2 C1 111.51(13) . . ?
N2 C2 H2A 109.3 . . ?
N2 C2 H2B 109.3 . . ?
C1 C2 H2A 109.3 . . ?
C1 C2 H2B 109.3 . . ?
H2A C2 H2B 108.0 . . ?
N2 C3 H3A 109.1 . . ?
N2 C3 H3B 109.1 . . ?
N2 C3 C4 112.39(12) . . ?
H3A C3 H3B 107.9 . . ?
C4 C3 H3A 109.1 . . ?
C4 C3 H3B 109.1 . . ?
N3 C4 C3 111.60(12) . . ?
N3 C4 H4A 109.3 . . ?
N3 C4 H4B 109.3 . . ?
C3 C4 H4A 109.3 . . ?
C3 C4 H4B 109.3 . . ?
H4A C4 H4B 108.0 . . ?
N3 C5 H5A 109.1 . . ?
N3 C5 H5B 109.1 . . ?
N3 C5 C6 112.67(12) . . ?
H5A C5 H5B 107.8 . . ?
C6 C5 H5A 109.1 . . ?
C6 C5 H5B 109.1 . . ?
N4 C6 C5 112.67(13) . . ?
N4 C6 H6A 109.1 . . ?
N4 C6 H6B 109.1 . . ?
C5 C6 H6A 109.1 . . ?
C5 C6 H6B 109.1 . . ?
H6A C6 H6B 107.8 . . ?
N4 C7 H7A 109.5 . . ?
N4 C7 H7B 109.5 . . ?
N4 C7 C8 110.59(12) . . ?
H7A C7 H7B 108.1 . . ?
C8 C7 H7A 109.5 . . ?
C8 C7 H7B 109.5 . . ?
N1 C8 C7 112.25(13) . . ?
N1 C8 H8A 109.2 . . ?
N1 C8 H8B 109.2 . . ?
C7 C8 H8A 109.2 . . ?
C7 C8 H8B 109.2 . . ?
H8A C8 H8B 107.9 . . ?
N1 C9 H9A 108.1 . . ?
N1 C9 H9B 108.1 . . ?
N1 C9 C10 116.73(12) . . ?
H9A C9 H9B 107.3 . . ?
C10 C9 H9A 108.1 . . ?
C10 C9 H9B 108.1 . . ?
C11 C10 C9 121.48(13) . . ?
C15 C10 C9 118.18(13) . . ?
C15 C10 C11 119.88(14) . . ?
O1 C11 C10 118.55(13) . . ?
O1 C11 C12 121.58(13) . . ?
C12 C11 C10 119.85(14) . . ?
C11 C12 C16 120.91(14) . . ?
C13 C12 C11 117.67(14) . . ?
C13 C12 C16 121.37(14) . . ?
C12 C13 H13 118.1 . . ?
C14 C13 C12 123.83(15) . . ?
C14 C13 H13 118.1 . . ?
C13 C14 C20 121.64(14) . . ?
C15 C14 C13 116.89(14) . . ?
C15 C14 C20 121.44(14) . . ?
C10 C15 C14 121.86(14) . . ?
C10 C15 H15 119.1 . . ?
C14 C15 H15 119.1 . . ?
C12 C16 C17 110.22(13) . . ?
C12 C16 C18 110.22(14) . . ?
C18 C16 C17 109.32(14) . . ?
C19 C16 C12 112.29(14) . . ?
C19 C16 C17 107.08(15) . . ?
C19 C16 C18 107.60(15) . . ?
C16 C17 H17A 109.5 . . ?
C16 C17 H17B 109.5 . . ?
C16 C17 H17C 109.5 . . ?
H17A C17 H17B 109.5 . . ?
H17A C17 H17C 109.5 . . ?
H17B C17 H17C 109.5 . . ?
C16 C18 H18A 109.5 . . ?
C16 C18 H18B 109.5 . . ?
C16 C18 H18C 109.5 . . ?
H18A C18 H18B 109.5 . . ?
H18A C18 H18C 109.5 . . ?
H18B C18 H18C 109.5 . . ?
C16 C19 H19A 109.5 . . ?
C16 C19 H19B 109.5 . . ?
C16 C19 H19C 109.5 . . ?
H19A C19 H19B 109.5 . . ?
H19A C19 H19C 109.5 . . ?
H19B C19 H19C 109.5 . . ?
C14 C20 C23 104.8(2) . . ?
C14 C20 C22A 106.1(3) . . ?
C21 C20 C14 111.19(18) . . ?
C21 C20 C23 107.9(3) . . ?
C22 C20 C14 113.48(18) . . ?
C22 C20 C21 110.6(3) . . ?
C22 C20 C23 108.4(3) . . ?
C21A C20 C14 116.1(2) . . ?
C21A C20 C22A 104.4(4) . . ?
C23A C20 C14 113.3(3) . . ?
C23A C20 C21A 109.0(4) . . ?
C23A C20 C22A 107.2(6) . . ?
C20 C21 H21A 109.5 . . ?
C20 C21 H21B 109.5 . . ?
C20 C21 H21C 109.5 . . ?
H21A C21 H21B 109.5 . . ?
H21A C21 H21C 109.5 . . ?
H21B C21 H21C 109.5 . . ?
C20 C22 H22A 109.5 . . ?
C20 C22 H22B 109.5 . . ?
C20 C22 H22C 109.5 . . ?
H22A C22 H22B 109.5 . . ?
H22A C22 H22C 109.5 . . ?
H22B C22 H22C 109.5 . . ?
C20 C23 H23A 109.5 . . ?
C20 C23 H23B 109.5 . . ?
C20 C23 H23C 109.5 . . ?
H23A C23 H23B 109.5 . . ?
H23A C23 H23C 109.5 . . ?
H23B C23 H23C 109.5 . . ?
C20 C21A H21D 109.5 . . ?
C20 C21A H21E 109.5 . . ?
C20 C21A H21F 109.5 . . ?
H21D C21A H21E 109.5 . . ?
H21D C21A H21F 109.5 . . ?
H21E C21A H21F 109.5 . . ?
C20 C22A H22D 109.5 . . ?
C20 C22A H22E 109.5 . . ?
C20 C22A H22F 109.5 . . ?
H22D C22A H22E 109.5 . . ?
H22D C22A H22F 109.5 . . ?
H22E C22A H22F 109.5 . . ?
C20 C23A H23D 109.5 . . ?
C20 C23A H23E 109.5 . . ?
C20 C23A H23F 109.5 . . ?
H23D C23A H23E 109.5 . . ?
H23D C23A H23F 109.5 . . ?
H23E C23A H23F 109.5 . . ?
N2 C24 H24A 108.3 . . ?
N2 C24 H24B 108.3 . . ?
N2 C24 C25 115.73(12) . . ?
H24A C24 H24B 107.4 . . ?
C25 C24 H24A 108.3 . . ?
C25 C24 H24B 108.3 . . ?
C26 C25 C24 120.33(13) . . ?
C30 C25 C24 118.84(14) . . ?
C30 C25 C26 120.79(14) . . ?
O2 C26 C25 118.32(13) . . ?
O2 C26 C27 122.98(13) . . ?
C25 C26 C27 118.69(13) . . ?
C26 C27 C31 121.98(13) . . ?
C28 C27 C26 117.68(14) . . ?
C28 C27 C31 120.33(13) . . ?
C27 C28 H28 117.9 . . ?
C29 C28 C27 124.23(15) . . ?
C29 C28 H28 117.9 . . ?
C28 C29 C35 123.21(15) . . ?
C30 C29 C28 116.69(14) . . ?
C30 C29 C35 120.10(15) . . ?
C25 C30 C29 121.68(14) . . ?
C25 C30 H30 119.2 . . ?
C29 C30 H30 119.2 . . ?
C32 C31 C27 109.26(13) . . ?
C33 C31 C27 110.21(13) . . ?
C33 C31 C32 109.71(14) . . ?
C34 C31 C27 112.49(13) . . ?
C34 C31 C32 107.62(14) . . ?
C34 C31 C33 107.49(14) . . ?
C31 C32 H32A 109.5 . . ?
C31 C32 H32B 109.5 . . ?
C31 C32 H32C 109.5 . . ?
H32A C32 H32B 109.5 . . ?
H32A C32 H32C 109.5 . . ?
H32B C32 H32C 109.5 . . ?
C31 C33 H33A 109.5 . . ?
C31 C33 H33B 109.5 . . ?
C31 C33 H33C 109.5 . . ?
H33A C33 H33B 109.5 . . ?
H33A C33 H33C 109.5 . . ?
H33B C33 H33C 109.5 . . ?
C31 C34 H34A 109.5 . . ?
C31 C34 H34B 109.5 . . ?
C31 C34 H34C 109.5 . . ?
H34A C34 H34B 109.5 . . ?
H34A C34 H34C 109.5 . . ?
H34B C34 H34C 109.5 . . ?
C36 C35 C29 111.93(15) . . ?
C36 C35 C37 108.5(2) . . ?
C36 C35 C38 108.17(19) . . ?
C37 C35 C29 109.46(16) . . ?
C37 C35 C38 109.01(17) . . ?
C38 C35 C29 109.73(16) . . ?
C35 C36 H36A 109.5 . . ?
C35 C36 H36B 109.5 . . ?
C35 C36 H36C 109.5 . . ?
H36A C36 H36B 109.5 . . ?
H36A C36 H36C 109.5 . . ?
H36B C36 H36C 109.5 . . ?
C35 C37 H37A 109.5 . . ?
C35 C37 H37B 109.5 . . ?
C35 C37 H37C 109.5 . . ?
H37A C37 H37B 109.5 . . ?
H37A C37 H37C 109.5 . . ?
H37B C37 H37C 109.5 . . ?
C35 C38 H38A 109.5 . . ?
C35 C38 H38B 109.5 . . ?
C35 C38 H38C 109.5 . . ?
H38A C38 H38B 109.5 . . ?
H38A C38 H38C 109.5 . . ?
H38B C38 H38C 109.5 . . ?
N3 C39 H39A 107.8 . . ?
N3 C39 H39B 107.8 . . ?
N3 C39 C40 118.21(12) . . ?
H39A C39 H39B 107.1 . . ?
C40 C39 H39A 107.8 . . ?
C40 C39 H39B 107.8 . . ?
C41 C40 C39 122.55(13) . . ?
C45 C40 C39 116.50(13) . . ?
C45 C40 C41 120.59(13) . . ?
O3 C41 C40 119.15(13) . . ?
O3 C41 C42 121.60(13) . . ?
C40 C41 C42 119.25(13) . . ?
C41 C42 C46 120.79(13) . . ?
C43 C42 C41 117.46(14) . . ?
C43 C42 C46 121.72(13) . . ?
C42 C43 H43 117.9 . . ?
C42 C43 C44 124.11(14) . . ?
C44 C43 H43 117.9 . . ?
C43 C44 C50 121.23(14) . . ?
C45 C44 C43 116.80(14) . . ?
C45 C44 C50 121.91(14) . . ?
C40 C45 H45 119.2 . . ?
C44 C45 C40 121.64(14) . . ?
C44 C45 H45 119.2 . . ?
C42 C46 C47 109.58(12) . . ?
C42 C46 C49 112.18(14) . . ?
C48 C46 C42 110.75(13) . . ?
C48 C46 C47 109.75(14) . . ?
C48 C46 C49 107.44(14) . . ?
C49 C46 C47 107.04(14) . . ?
C46 C47 H47A 109.5 . . ?
C46 C47 H47B 109.5 . . ?
C46 C47 H47C 109.5 . . ?
H47A C47 H47B 109.5 . . ?
H47A C47 H47C 109.5 . . ?
H47B C47 H47C 109.5 . . ?
C46 C48 H48A 109.5 . . ?
C46 C48 H48B 109.5 . . ?
C46 C48 H48C 109.5 . . ?
H48A C48 H48B 109.5 . . ?
H48A C48 H48C 109.5 . . ?
H48B C48 H48C 109.5 . . ?
C46 C49 H49A 109.5 . . ?
C46 C49 H49B 109.5 . . ?
C46 C49 H49C 109.5 . . ?
H49A C49 H49B 109.5 . . ?
H49A C49 H49C 109.5 . . ?
H49B C49 H49C 109.5 . . ?
C51 C50 C44 110.02(16) . . ?
C52 C50 C44 109.14(15) . . ?
C52 C50 C51 109.32(18) . . ?
C52 C50 C53 110.3(2) . . ?
C53 C50 C44 111.90(15) . . ?
C53 C50 C51 106.1(2) . . ?
C50 C51 H51A 109.5 . . ?
C50 C51 H51B 109.5 . . ?
C50 C51 H51C 109.5 . . ?
H51A C51 H51B 109.5 . . ?
H51A C51 H51C 109.5 . . ?
H51B C51 H51C 109.5 . . ?
C50 C52 H52A 109.5 . . ?
C50 C52 H52B 109.5 . . ?
C50 C52 H52C 109.5 . . ?
H52A C52 H52B 109.5 . . ?
H52A C52 H52C 109.5 . . ?
H52B C52 H52C 109.5 . . ?
C50 C53 H53A 109.5 . . ?
C50 C53 H53B 109.5 . . ?
C50 C53 H53C 109.5 . . ?
H53A C53 H53B 109.5 . . ?
H53A C53 H53C 109.5 . . ?
H53B C53 H53C 109.5 . . ?
N4 C54 H54A 109.5 . . ?
N4 C54 H54B 109.5 . . ?
N4 C54 H54C 109.5 . . ?
H54A C54 H54B 109.5 . . ?
H54A C54 H54C 109.5 . . ?
H54B C54 H54C 109.5 . . ?
H10A C101 H10B 109.5 . . ?
H10A C101 H10C 109.5 . . ?
H10B C101 H10C 109.5 . . ?
C102 C101 H10A 109.5 . . ?
C102 C101 H10B 109.5 . . ?
C102 C101 H10C 109.5 . . ?
C101 C102 H10D 110.1 . . ?
C101 C102 H10E 110.1 . . ?
H10D C102 H10E 108.4 . . ?
O103 C102 C101 108.04(15) . . ?
O103 C102 H10D 110.1 . . ?
O103 C102 H10E 110.1 . . ?
C104 O103 C102 112.48(14) . . ?
O103 C104 H10F 110.0 . . ?
O103 C104 H10G 110.0 . . ?
O103 C104 C105 108.25(15) . . ?
H10F C104 H10G 108.4 . . ?
C105 C104 H10F 110.0 . . ?
C105 C104 H10G 110.0 . . ?
C104 C105 H10H 109.5 . . ?
C104 C105 H10I 109.5 . . ?
C104 C105 H10J 109.5 . . ?
H10H C105 H10I 109.5 . . ?
H10H C105 H10J 109.5 . . ?
H10I C105 H10J 109.5 . . ?
H20A C201 H20B 109.5 . . ?
H20A C201 H20C 109.5 . . ?
H20B C201 H20C 109.5 . . ?
C202 C201 H20A 109.5 . . ?
C202 C201 H20B 109.5 . . ?
C202 C201 H20C 109.5 . . ?
C201 C202 H20D 110.8 . . ?
C201 C202 H20E 110.8 . . ?
C201 C202 O203 104.7(7) . . ?
H20D C202 H20E 108.9 . . ?
O203 C202 H20D 110.8 . . ?
O203 C202 H20E 110.8 . . ?
C204 O203 C202 115.5(6) . . ?
O203 C204 H20F 110.1 . . ?
O203 C204 H20G 110.1 . . ?
O203 C204 C205 107.9(7) . . ?
H20F C204 H20G 108.4 . . ?
C205 C204 H20F 110.1 . . ?
C205 C204 H20G 110.1 . . ?
C204 C205 H20H 109.5 . . ?
C204 C205 H20I 109.5 . . ?
C204 C205 H20J 109.5 . . ?
H20H C205 H20I 109.5 . . ?
H20H C205 H20J 109.5 . . ?
H20I C205 H20J 109.5 . . ?
H21G C211 H21H 109.5 . . ?
H21G C211 H21I 109.5 . . ?
H21H C211 H21I 109.5 . . ?
C212 C211 H21G 109.5 . . ?
C212 C211 H21H 109.5 . . ?
C212 C211 H21I 109.5 . . ?
C211 C212 H21J 109.8 . . ?
C211 C212 H21K 109.8 . . ?
C211 C212 O213 109.3(10) . . ?
H21J C212 H21K 108.3 . . ?
O213 C212 H21J 109.8 . . ?
O213 C212 H21K 109.8 . . ?
C214 O213 C212 103.4(8) . . ?
O213 C214 H21L 110.2 . . ?
O213 C214 H21M 110.2 . . ?
O213 C214 C215 107.5(10) . . ?
H21L C214 H21M 108.5 . . ?
C215 C214 H21L 110.2 . . ?
C215 C214 H21M 110.2 . . ?
C214 C215 H21N 109.5 . . ?
C214 C215 H21O 109.5 . . ?
C214 C215 H21P 109.5 . . ?
H21N C215 H21O 109.5 . . ?
H21N C215 H21P 109.5 . . ?
H21O C215 H21P 109.5 . . ?

loop_
_geom_bond_atom_site_label_1
_geom_bond_atom_site_label_2
_geom_bond_distance
_geom_bond_site_symmetry_2
_geom_bond_publ_flag
U1 F1 2.1183(11) . ?
U1 O1 2.1757(11) . ?
U1 O2 2.2133(11) . ?
U1 O3 2.1962(11) . ?
U1 N1 2.7701(13) . ?
U1 N2 2.7778(13) . ?
U1 N3 2.7075(13) . ?
U1 N4 2.8049(13) . ?
O1 C11 1.3416(18) . ?
O2 C26 1.3457(17) . ?
O3 C41 1.3379(18) . ?
N1 C1 1.4816(19) . ?
N1 C8 1.4822(19) . ?
N1 C9 1.497(2) . ?
N2 C2 1.4805(19) . ?
N2 C3 1.4822(19) . ?
N2 C24 1.4994(19) . ?
N3 C4 1.4833(19) . ?
N3 C5 1.4876(18) . ?
N3 C39 1.4938(19) . ?
N4 C6 1.478(2) . ?
N4 C7 1.4883(19) . ?
N4 C54 1.482(2) . ?
C1 H1A 0.9900 . ?
C1 H1B 0.9900 . ?
C1 C2 1.520(2) . ?
C2 H2A 0.9900 . ?
C2 H2B 0.9900 . ?
C3 H3A 0.9900 . ?
C3 H3B 0.9900 . ?
C3 C4 1.515(2) . ?
C4 H4A 0.9900 . ?
C4 H4B 0.9900 . ?
C5 H5A 0.9900 . ?
C5 H5B 0.9900 . ?
C5 C6 1.517(2) . ?
C6 H6A 0.9900 . ?
C6 H6B 0.9900 . ?
C7 H7A 0.9900 . ?
C7 H7B 0.9900 . ?
C7 C8 1.515(2) . ?
C8 H8A 0.9900 . ?
C8 H8B 0.9900 . ?
C9 H9A 0.9900 . ?
C9 H9B 0.9900 . ?
C9 C10 1.508(2) . ?
C10 C11 1.411(2) . ?
C10 C15 1.391(2) . ?
C11 C12 1.409(2) . ?
C12 C13 1.396(2) . ?
C12 C16 1.535(2) . ?
C13 H13 0.9500 . ?
C13 C14 1.396(2) . ?
C14 C15 1.393(2) . ?
C14 C20 1.526(2) . ?
C15 H15 0.9500 . ?
C16 C17 1.538(2) . ?
C16 C18 1.536(2) . ?
C16 C19 1.532(2) . ?
C17 H17A 0.9800 . ?
C17 H17B 0.9800 . ?
C17 H17C 0.9800 . ?
C18 H18A 0.9800 . ?
C18 H18B 0.9800 . ?
C18 H18C 0.9800 . ?
C19 H19A 0.9800 . ?
C19 H19B 0.9800 . ?
C19 H19C 0.9800 . ?
C20 C21 1.505(4) . ?
C20 C22 1.494(4) . ?
C20 C23 1.567(4) . ?
C20 C21A 1.517(6) . ?
C20 C22A 1.619(7) . ?
C20 C23A 1.496(6) . ?
C21 H21A 0.9800 . ?
C21 H21B 0.9800 . ?
C21 H21C 0.9800 . ?
C22 H22A 0.9800 . ?
C22 H22B 0.9800 . ?
C22 H22C 0.9800 . ?
C23 H23A 0.9800 . ?
C23 H23B 0.9800 . ?
C23 H23C 0.9800 . ?
C21A H21D 0.9800 . ?
C21A H21E 0.9800 . ?
C21A H21F 0.9800 . ?
C22A H22D 0.9800 . ?
C22A H22E 0.9800 . ?
C22A H22F 0.9800 . ?
C23A H23D 0.9800 . ?
C23A H23E 0.9800 . ?
C23A H23F 0.9800 . ?
C24 H24A 0.9900 . ?
C24 H24B 0.9900 . ?
C24 C25 1.505(2) . ?
C25 C26 1.412(2) . ?
C25 C30 1.391(2) . ?
C26 C27 1.418(2) . ?
C27 C28 1.400(2) . ?
C27 C31 1.536(2) . ?
C28 H28 0.9500 . ?
C28 C29 1.393(2) . ?
C29 C30 1.392(2) . ?
C29 C35 1.535(2) . ?
C30 H30 0.9500 . ?
C31 C32 1.536(2) . ?
C31 C33 1.534(2) . ?
C31 C34 1.533(2) . ?
C32 H32A 0.9800 . ?
C32 H32B 0.9800 . ?
C32 H32C 0.9800 . ?
C33 H33A 0.9800 . ?
C33 H33B 0.9800 . ?
C33 H33C 0.9800 . ?
C34 H34A 0.9800 . ?
C34 H34B 0.9800 . ?
C34 H34C 0.9800 . ?
C35 C36 1.527(3) . ?
C35 C37 1.529(3) . ?
C35 C38 1.535(3) . ?
C36 H36A 0.9800 . ?
C36 H36B 0.9800 . ?
C36 H36C 0.9800 . ?
C37 H37A 0.9800 . ?
C37 H37B 0.9800 . ?
C37 H37C 0.9800 . ?
C38 H38A 0.9800 . ?
C38 H38B 0.9800 . ?
C38 H38C 0.9800 . ?
C39 H39A 0.9900 . ?
C39 H39B 0.9900 . ?
C39 C40 1.512(2) . ?
C40 C41 1.403(2) . ?
C40 C45 1.394(2) . ?
C41 C42 1.424(2) . ?
C42 C43 1.396(2) . ?
C42 C46 1.535(2) . ?
C43 H43 0.9500 . ?
C43 C44 1.398(2) . ?
C44 C45 1.391(2) . ?
C44 C50 1.534(2) . ?
C45 H45 0.9500 . ?
C46 C47 1.540(2) . ?
C46 C48 1.534(2) . ?
C46 C49 1.537(2) . ?
C47 H47A 0.9800 . ?
C47 H47B 0.9800 . ?
C47 H47C 0.9800 . ?
C48 H48A 0.9800 . ?
C48 H48B 0.9800 . ?
C48 H48C 0.9800 . ?
C49 H49A 0.9800 . ?
C49 H49B 0.9800 . ?
C49 H49C 0.9800 . ?
C50 C51 1.529(3) . ?
C50 C52 1.518(3) . ?
C50 C53 1.519(3) . ?
C51 H51A 0.9800 . ?
C51 H51B 0.9800 . ?
C51 H51C 0.9800 . ?
C52 H52A 0.9800 . ?
C52 H52B 0.9800 . ?
C52 H52C 0.9800 . ?
C53 H53A 0.9800 . ?
C53 H53B 0.9800 . ?
C53 H53C 0.9800 . ?
C54 H54A 0.9800 . ?
C54 H54B 0.9800 . ?
C54 H54C 0.9800 . ?
C101 H10A 0.9800 . ?
C101 H10B 0.9800 . ?
C101 H10C 0.9800 . ?
C101 C102 1.499(3) . ?
C102 H10D 0.9900 . ?
C102 H10E 0.9900 . ?
C102 O103 1.420(2) . ?
O103 C104 1.420(2) . ?
C104 H10F 0.9900 . ?
C104 H10G 0.9900 . ?
C104 C105 1.502(3) . ?
C105 H10H 0.9800 . ?
C105 H10I 0.9800 . ?
C105 H10J 0.9800 . ?
C201 H20A 0.9800 . ?
C201 H20B 0.9800 . ?
C201 H20C 0.9800 . ?
C201 C202 1.430(9) . ?
C202 H20D 0.9900 . ?
C202 H20E 0.9900 . ?
C202 O203 1.433(9) . ?
O203 C204 1.416(7) . ?
C204 H20F 0.9900 . ?
C204 H20G 0.9900 . ?
C204 C205 1.573(10) . ?
C205 H20H 0.9800 . ?
C205 H20I 0.9800 . ?
C205 H20J 0.9800 . ?
C211 H21G 0.9800 . ?
C211 H21H 0.9800 . ?
C211 H21I 0.9800 . ?
C211 C212 1.427(13) . ?
C212 H21J 0.9900 . ?
C212 H21K 0.9900 . ?
C212 O213 1.445(11) . ?
O213 C214 1.389(11) . ?
C214 H21L 0.9900 . ?
C214 H21M 0.9900 . ?
C214 C215 1.535(13) . ?
C215 H21N 0.9800 . ?
C215 H21O 0.9800 . ?
C215 H21P 0.9800 . ?

loop_
_geom_torsion_atom_site_label_1
_geom_torsion_atom_site_label_2
_geom_torsion_atom_site_label_3
_geom_torsion_atom_site_label_4
_geom_torsion
_geom_torsion_site_symmetry_1
_geom_torsion_site_symmetry_2
_geom_torsion_site_symmetry_3
_geom_torsion_site_symmetry_4
_geom_torsion_publ_flag
U1 O1 C11 C10 14.7(3) . . . . ?
U1 O1 C11 C12 -163.76(14) . . . . ?
U1 O2 C26 C25 -6.5(3) . . . . ?
U1 O2 C26 C27 172.81(14) . . . . ?
U1 O3 C41 C40 25.1(3) . . . . ?
U1 O3 C41 C42 -155.71(13) . . . . ?
U1 N1 C1 C2 -42.04(15) . . . . ?
U1 N1 C8 C7 -50.19(14) . . . . ?
U1 N1 C9 C10 -71.64(13) . . . . ?
U1 N2 C2 C1 -45.72(14) . . . . ?
U1 N2 C3 C4 -38.64(14) . . . . ?
U1 N2 C24 C25 -74.95(13) . . . . ?
U1 N3 C4 C3 -51.05(13) . . . . ?
U1 N3 C5 C6 -41.67(15) . . . . ?
U1 N3 C39 C40 -66.39(14) . . . . ?
U1 N4 C6 C5 -48.52(14) . . . . ?
U1 N4 C7 C8 -39.64(14) . . . . ?
O1 C11 C12 C13 178.74(14) . . . . ?
O1 C11 C12 C16 1.3(2) . . . . ?
O2 C26 C27 C28 -174.18(14) . . . . ?
O2 C26 C27 C31 6.7(2) . . . . ?
O3 C41 C42 C43 -177.68(14) . . . . ?
O3 C41 C42 C46 4.2(2) . . . . ?
N1 C1 C2 N2 60.40(17) . . . . ?
N1 C9 C10 C11 49.1(2) . . . . ?
N1 C9 C10 C15 -138.72(14) . . . . ?
N2 C3 C4 N3 62.55(16) . . . . ?
N2 C24 C25 C26 57.13(19) . . . . ?
N2 C24 C25 C30 -124.99(15) . . . . ?
N3 C5 C6 N4 64.40(17) . . . . ?
N3 C39 C40 C41 45.4(2) . . . . ?
N3 C39 C40 C45 -141.49(14) . . . . ?
N4 C7 C8 N1 61.53(17) . . . . ?
C1 N1 C8 C7 74.94(16) . . . . ?
C1 N1 C9 C10 166.90(13) . . . . ?
C2 N2 C3 C4 -162.81(12) . . . . ?
C2 N2 C24 C25 46.83(17) . . . . ?
C3 N2 C2 C1 77.76(15) . . . . ?
C3 N2 C24 C25 166.00(13) . . . . ?
C4 N3 C5 C6 -164.81(13) . . . . ?
C4 N3 C39 C40 53.99(17) . . . . ?
C5 N3 C4 C3 72.87(15) . . . . ?
C5 N3 C39 C40 172.36(13) . . . . ?
C6 N4 C7 C8 -160.15(13) . . . . ?
C7 N4 C6 C5 75.73(15) . . . . ?
C8 N1 C1 C2 -166.38(13) . . . . ?
C8 N1 C9 C10 48.89(17) . . . . ?
C9 N1 C1 C2 75.29(16) . . . . ?
C9 N1 C8 C7 -167.51(12) . . . . ?
C9 C10 C11 O1 -7.6(2) . . . . ?
C9 C10 C11 C12 170.89(14) . . . . ?
C9 C10 C15 C14 -170.83(15) . . . . ?
C10 C11 C12 C13 0.3(2) . . . . ?
C10 C11 C12 C16 -177.21(14) . . . . ?
C11 C10 C15 C14 1.5(2) . . . . ?
C11 C12 C13 C14 0.4(2) . . . . ?
C11 C12 C16 C17 62.03(19) . . . . ?
C11 C12 C16 C18 -58.73(19) . . . . ?
C11 C12 C16 C19 -178.68(16) . . . . ?
C12 C13 C14 C15 -0.1(2) . . . . ?
C12 C13 C14 C20 -177.98(16) . . . . ?
C13 C12 C16 C17 -115.34(17) . . . . ?
C13 C12 C16 C18 123.90(17) . . . . ?
C13 C12 C16 C19 3.9(2) . . . . ?
C13 C14 C15 C10 -0.8(2) . . . . ?
C13 C14 C20 C21 -44.3(3) . . . . ?
C13 C14 C20 C22 -169.8(3) . . . . ?
C13 C14 C20 C23 72.0(3) . . . . ?
C13 C14 C20 C21A 3.1(4) . . . . ?
C13 C14 C20 C22A -112.3(4) . . . . ?
C13 C14 C20 C23A 130.3(5) . . . . ?
C15 C10 C11 O1 -179.69(14) . . . . ?
C15 C10 C11 C12 -1.2(2) . . . . ?
C15 C14 C20 C21 137.9(3) . . . . ?
C15 C14 C20 C22 12.4(3) . . . . ?
C15 C14 C20 C23 -105.8(3) . . . . ?
C15 C14 C20 C21A -174.7(3) . . . . ?
C15 C14 C20 C22A 69.9(4) . . . . ?
C15 C14 C20 C23A -47.5(5) . . . . ?
C16 C12 C13 C14 177.84(15) . . . . ?
C20 C14 C15 C10 177.04(15) . . . . ?
C24 N2 C2 C1 -163.86(12) . . . . ?
C24 N2 C3 C4 77.26(15) . . . . ?
C24 C25 C26 O2 -7.7(2) . . . . ?
C24 C25 C26 C27 172.99(14) . . . . ?
C24 C25 C30 C29 -176.99(15) . . . . ?
C25 C26 C27 C28 5.2(2) . . . . ?
C25 C26 C27 C31 -173.98(14) . . . . ?
C26 C25 C30 C29 0.9(2) . . . . ?
C26 C27 C28 C29 -1.7(2) . . . . ?
C26 C27 C31 C32 58.24(19) . . . . ?
C26 C27 C31 C33 -62.4(2) . . . . ?
C26 C27 C31 C34 177.70(15) . . . . ?
C27 C28 C29 C30 -2.2(3) . . . . ?
C27 C28 C29 C35 177.37(17) . . . . ?
C28 C27 C31 C32 -120.87(16) . . . . ?
C28 C27 C31 C33 118.51(16) . . . . ?
C28 C27 C31 C34 -1.4(2) . . . . ?
C28 C29 C30 C25 2.6(2) . . . . ?
C28 C29 C35 C36 -5.7(3) . . . . ?
C28 C29 C35 C37 -126.0(2) . . . . ?
C28 C29 C35 C38 114.43(19) . . . . ?
C30 C25 C26 O2 174.52(14) . . . . ?
C30 C25 C26 C27 -4.8(2) . . . . ?
C30 C29 C35 C36 173.8(2) . . . . ?
C30 C29 C35 C37 53.5(2) . . . . ?
C30 C29 C35 C38 -66.1(2) . . . . ?
C31 C27 C28 C29 177.42(16) . . . . ?
C35 C29 C30 C25 -176.96(16) . . . . ?
C39 N3 C4 C3 -170.58(12) . . . . ?
C39 N3 C5 C6 77.87(16) . . . . ?
C39 C40 C41 O3 -12.1(2) . . . . ?
C39 C40 C41 C42 168.72(14) . . . . ?
C39 C40 C45 C44 -169.43(14) . . . . ?
C40 C41 C42 C43 1.5(2) . . . . ?
C40 C41 C42 C46 -176.67(13) . . . . ?
C41 C40 C45 C44 3.8(2) . . . . ?
C41 C42 C43 C44 1.6(2) . . . . ?
C41 C42 C46 C47 61.78(18) . . . . ?
C41 C42 C46 C48 -59.44(18) . . . . ?
C41 C42 C46 C49 -179.47(15) . . . . ?
C42 C43 C44 C45 -2.0(2) . . . . ?
C42 C43 C44 C50 -179.10(15) . . . . ?
C43 C42 C46 C47 -116.29(16) . . . . ?
C43 C42 C46 C48 122.49(16) . . . . ?
C43 C42 C46 C49 2.5(2) . . . . ?
C43 C44 C45 C40 -0.8(2) . . . . ?
C43 C44 C50 C51 -45.0(2) . . . . ?
C43 C44 C50 C52 75.0(2) . . . . ?
C43 C44 C50 C53 -162.7(2) . . . . ?
C45 C40 C41 O3 175.05(14) . . . . ?
C45 C40 C41 C42 -4.1(2) . . . . ?
C45 C44 C50 C51 138.03(18) . . . . ?
C45 C44 C50 C52 -102.0(2) . . . . ?
C45 C44 C50 C53 20.3(3) . . . . ?
C46 C42 C43 C44 179.72(15) . . . . ?
C50 C44 C45 C40 176.33(15) . . . . ?
C54 N4 C6 C5 -166.04(13) . . . . ?
C54 N4 C7 C8 81.66(15) . . . . ?
C101 C102 O103 C104 177.34(16) . . . . ?
C102 O103 C104 C105 179.56(15) . . . . ?
C201 C202 O203 C204 166.8(6) . . . . ?
C202 O203 C204 C205 174.4(7) . . . . ?
C211 C212 O213 C214 160.6(12) . . . . ?
C212 O213 C214 C215 -175.6(12) . . . . ?
